data_1512897
loop_
_publ_author_name
'Mark B. Bushuev'
'Yuri V. Gatilov'
'Elena B. Nikolaenkova'
'Vladimir G. Vasiliev'
'Viktor P. Krivopalov'

_publ_section_title
;
 Mono-, di-, tetra- and heptanuclear copper(II) complexes with
 4-(3,5-di-R-1H-pyrazol-1-yl)-6-methyl-2-(pyridin-2-yl)pyrimidines (R = H,
 Me): Syntheses, crystal structures and electrospray ionization mass
 spectrometry
;
_journal_name_full
;
Inorganica Chimica Acta
;
_journal_page_first 95
_journal_page_last 103
_journal_paper_doi 10.1016/j.ica.2012.10.018
_journal_volume 395
_journal_year 2013
_chemical_formula_moiety 'C15 H15 Cl2 Cu N5'
_chemical_formula_sum 'C15 H15 Cl2 Cu N5'
_chemical_formula_weight 399.76
_chemical_name_systematic
; 
 dichlorido(4-(3,5-dimethyl-1H-pyrazol-1-yl)-2-(pyridin-2-yl)-6-
methylpyrimidine)copper 
;
_space_group_IT_number 2
_symmetry_cell_setting triclinic
_symmetry_space_group_name_Hall '-P 1'
_symmetry_space_group_name_H-M 'P -1'
_atom_sites_solution_hydrogens geom
_atom_sites_solution_primary direct
_atom_sites_solution_secondary difmap
_cell_angle_alpha 96.150(3)
_cell_angle_beta 90.778(3)
_cell_angle_gamma 92.127(3)
_cell_formula_units_Z 4
_cell_length_a 9.1063(6)
_cell_length_b 12.5987(8)
_cell_length_c 14.4209(9)
_cell_measurement_reflns_used 4248
_cell_measurement_temperature 296(2)
_cell_measurement_theta_max 22.47
_cell_measurement_theta_min 2.63
_cell_volume 1643.56(18)
_computing_cell_refinement 'Bruker SAINT'
_computing_data_collection 'Bruker APEX2'
_computing_data_reduction 'Bruker SAINT'
_computing_structure_refinement 'SHELXL-97 (Sheldrick, 2008)'
_computing_structure_solution 'SHELXS-97 (Sheldrick, 2008)'
_diffrn_ambient_temperature 296(2)
_diffrn_measured_fraction_theta_full 0.994
_diffrn_measured_fraction_theta_max 0.975
_diffrn_measurement_device_type 'Bruker APEX-II CCD'
_diffrn_measurement_method '\f and \w scans'
_diffrn_radiation_monochromator graphite
_diffrn_radiation_source 'fine-focus sealed tube'
_diffrn_radiation_type MoK\a
_diffrn_radiation_wavelength 0.71073
_diffrn_reflns_av_R_equivalents 0.0535
_diffrn_reflns_av_sigmaI/netI 0.0847
_diffrn_reflns_limit_h_max 11
_diffrn_reflns_limit_h_min -11
_diffrn_reflns_limit_k_max 16
_diffrn_reflns_limit_k_min -16
_diffrn_reflns_limit_l_max 18
_diffrn_reflns_limit_l_min -18
_diffrn_reflns_number 25014
_diffrn_reflns_theta_full 25.00
_diffrn_reflns_theta_max 27.14
_diffrn_reflns_theta_min 1.42
_exptl_absorpt_coefficient_mu 1.659
_exptl_absorpt_correction_T_max 0.8620
_exptl_absorpt_correction_T_min 0.7567
_exptl_absorpt_correction_type multi-scan
_exptl_absorpt_process_details SADABS-2008/1
_exptl_crystal_colour blue
_exptl_crystal_density_diffrn 1.616
_exptl_crystal_density_method 'not measured'
_exptl_crystal_description prism
_exptl_crystal_F_000 812
_exptl_crystal_size_max 0.12
_exptl_crystal_size_mid 0.09
_exptl_crystal_size_min 0.05
_refine_diff_density_max 0.502
_refine_diff_density_min -0.384
_refine_diff_density_rms 0.089
_refine_ls_extinction_method none
_refine_ls_goodness_of_fit_ref 1.015
_refine_ls_hydrogen_treatment constr
_refine_ls_matrix_type full
_refine_ls_number_parameters 421
_refine_ls_number_reflns 7096
_refine_ls_number_restraints 0
_refine_ls_restrained_S_all 1.015
_refine_ls_R_factor_all 0.1218
_refine_ls_R_factor_gt 0.0477
_refine_ls_shift/su_max 0.001
_refine_ls_shift/su_mean 0.000
_refine_ls_structure_factor_coef Fsqd
_refine_ls_weighting_details 'calc w=1/[\s^2^(Fo^2^)+(0.0719P)^2^+0.0000P] where P=(Fo^2^+2Fc^2^)/3'
_refine_ls_weighting_scheme calc
_refine_ls_wR_factor_gt 0.1093
_refine_ls_wR_factor_ref 0.1434
_reflns_number_gt 3862
_reflns_number_total 7096
_reflns_threshold_expression >2sigma(I)
_cod_data_source_file ICA-2013-395-95-103-4.cif
_cod_data_source_block 4_k156
_cod_original_sg_symbol_H-M 'P-1   '
_cod_database_code 1512897

loop_
_symmetry_equiv_pos_as_xyz
'x, y, z'
'-x, -y, -z'

loop_
_atom_site_label
_atom_site_type_symbol
_atom_site_fract_x
_atom_site_fract_y
_atom_site_fract_z
_atom_site_U_iso_or_equiv
_atom_site_adp_type
_atom_site_occupancy
_atom_site_symmetry_multiplicity
_atom_site_calc_flag
_atom_site_refinement_flags
Cu1 Cu 0.33731(6) 0.20130(4) 0.83609(4) 0.03781(18) Uani 1 1 d .
Cl1 Cl 0.23659(13) 0.32214(9) 0.96296(8) 0.0417(3) Uani 1 1 d .
N1 N 0.6291(4) 0.4217(3) 0.7358(2) 0.0385(9) Uani 1 1 d .
C1 C 0.5604(5) 0.3456(3) 0.7779(3) 0.0338(10) Uani 1 1 d .
Cl2 Cl 0.28719(16) 0.03832(9) 0.87594(9) 0.0557(4) Uani 1 1 d .
C2 C 0.3416(5) 0.3530(3) 0.6993(3) 0.0336(10) Uani 1 1 d .
N2 N 0.4228(4) 0.3103(3) 0.7627(2) 0.0359(9) Uani 1 1 d .
N3 N 0.5566(4) 0.2110(3) 0.8823(2) 0.0376(9) Uani 1 1 d .
C3 C 0.4022(5) 0.4346(3) 0.6525(3) 0.0364(11) Uani 1 1 d .
H3 H 0.3472 0.4665 0.6092 0.044 Uiso 1 1 calc R
C4 C 0.5473(5) 0.4666(3) 0.6727(3) 0.0381(11) Uani 1 1 d .
N4 N 0.2012(4) 0.3054(3) 0.6878(2) 0.0371(9) Uani 1 1 d .
N5 N 0.1707(4) 0.2217(3) 0.7407(2) 0.0382(9) Uani 1 1 d .
C5 C 0.6186(5) 0.5527(4) 0.6250(3) 0.0503(13) Uani 1 1 d .
H5A H 0.6682 0.6035 0.6703 0.076 Uiso 1 1 calc R
H5B H 0.5454 0.5879 0.5923 0.076 Uiso 1 1 calc R
H5C H 0.6885 0.5226 0.5814 0.076 Uiso 1 1 calc R
C6 C 0.6380(5) 0.2907(3) 0.8502(3) 0.0354(10) Uani 1 1 d .
C7 C 0.7774(6) 0.3167(4) 0.8803(3) 0.0489(13) Uani 1 1 d .
H7 H 0.8306 0.3716 0.8561 0.059 Uiso 1 1 calc R
C8 C 0.8406(6) 0.2606(4) 0.9478(3) 0.0542(14) Uani 1 1 d .
H8 H 0.9359 0.2773 0.9700 0.065 Uiso 1 1 calc R
C9 C 0.7580(6) 0.1798(4) 0.9805(3) 0.0532(14) Uani 1 1 d .
H9 H 0.7966 0.1407 1.0256 0.064 Uiso 1 1 calc R
C10 C 0.6194(6) 0.1576(4) 0.9464(3) 0.0456(12) Uani 1 1 d .
H10 H 0.5652 0.1021 0.9689 0.055 Uiso 1 1 calc R
C11 C 0.0350(5) 0.1867(3) 0.7158(3) 0.0394(11) Uani 1 1 d .
C12 C -0.0219(5) 0.2488(4) 0.6483(3) 0.0471(13) Uani 1 1 d .
H12 H -0.1150 0.2407 0.6206 0.056 Uiso 1 1 calc R
C13 C 0.0836(5) 0.3219(3) 0.6317(3) 0.0411(11) Uani 1 1 d .
C14 C -0.0345(6) 0.0946(4) 0.7559(4) 0.0565(14) Uani 1 1 d .
H14A H -0.0318 0.0323 0.7115 0.085 Uiso 1 1 calc R
H14B H -0.1347 0.1093 0.7705 0.085 Uiso 1 1 calc R
H14C H 0.0180 0.0823 0.8117 0.085 Uiso 1 1 calc R
C15 C 0.0804(6) 0.4023(4) 0.5636(4) 0.0604(15) Uani 1 1 d .
H15C H 0.1416 0.3805 0.5119 0.091 Uiso 1 1 calc R
H15B H 0.1161 0.4703 0.5933 0.091 Uiso 1 1 calc R
H15A H -0.0187 0.4080 0.5416 0.091 Uiso 1 1 calc R
Cu1A Cu 0.21455(6) 0.81032(4) 0.66136(4) 0.04063(18) Uani 1 1 d .
Cl1A Cl 0.30016(14) 0.68075(9) 0.53451(9) 0.0502(3) Uani 1 1 d .
N1A N 0.6249(4) 0.9312(3) 0.7573(2) 0.0371(9) Uani 1 1 d .
C1A C 0.4943(5) 0.9113(3) 0.7167(3) 0.0340(10) Uani 1 1 d .
Cl2A Cl -0.01895(14) 0.82868(11) 0.62081(10) 0.0600(4) Uani 1 1 d .
N2A N 0.4022(4) 0.8297(3) 0.7299(2) 0.0354(9) Uani 1 1 d .
C2A C 0.4383(5) 0.7655(3) 0.7932(3) 0.0330(10) Uani 1 1 d .
N3A N 0.2987(4) 0.9517(3) 0.6168(2) 0.0394(9) Uani 1 1 d .
C3A C 0.5709(5) 0.7798(3) 0.8405(3) 0.0339(10) Uani 1 1 d .
H3A H 0.5969 0.7351 0.8849 0.041 Uiso 1 1 calc R
C4A C 0.6656(5) 0.8636(3) 0.8196(3) 0.0375(11) Uani 1 1 d .
N4A N 0.3261(4) 0.6885(3) 0.8053(2) 0.0376(9) Uani 1 1 d .
N5A N 0.1939(4) 0.7014(3) 0.7603(3) 0.0434(10) Uani 1 1 d .
C5A C 0.8114(5) 0.8841(4) 0.8668(3) 0.0480(13) Uani 1 1 d .
H5F H 0.8873 0.8758 0.8214 0.072 Uiso 1 1 calc R
H5E H 0.8237 0.8343 0.9119 0.072 Uiso 1 1 calc R
H5D H 0.8173 0.9556 0.8976 0.072 Uiso 1 1 calc R
C6A C 0.4355(5) 0.9818(3) 0.6505(3) 0.0330(10) Uani 1 1 d .
C7A C 0.5113(6) 1.0707(3) 0.6252(3) 0.0442(12) Uani 1 1 d .
H7A H 0.6048 1.0894 0.6497 0.053 Uiso 1 1 calc R
C8A C 0.4465(6) 1.1314(4) 0.5632(3) 0.0514(13) Uani 1 1 d .
H8A H 0.4956 1.1915 0.5448 0.062 Uiso 1 1 calc R
C9A C 0.3091(6) 1.1014(4) 0.5294(3) 0.0551(14) Uani 1 1 d .
H9A H 0.2633 1.1414 0.4876 0.066 Uiso 1 1 calc R
C10A C 0.2376(6) 1.0118(4) 0.5572(3) 0.0486(13) Uani 1 1 d .
H10A H 0.1437 0.9926 0.5335 0.058 Uiso 1 1 calc R
C11A C 0.1030(5) 0.6234(4) 0.7851(4) 0.0494(13) Uani 1 1 d .
C12A C 0.1774(6) 0.5613(4) 0.8449(4) 0.0480(13) Uani 1 1 d .
H12A H 0.1386 0.5023 0.8712 0.058 Uiso 1 1 calc R
C13A C 0.3163(6) 0.6038(3) 0.8570(3) 0.0421(12) Uani 1 1 d .
C14A C -0.0537(6) 0.6112(5) 0.7540(4) 0.0749(18) Uani 1 1 d .
H14F H -0.0699 0.6544 0.7041 0.112 Uiso 1 1 calc R
H14E H -0.1155 0.6337 0.8052 0.112 Uiso 1 1 calc R
H14D H -0.0769 0.5377 0.7325 0.112 Uiso 1 1 calc R
C15A C 0.4396(6) 0.5701(4) 0.9130(4) 0.0537(14) Uani 1 1 d .
H15F H 0.5249 0.5621 0.8749 0.081 Uiso 1 1 calc R
H15E H 0.4134 0.5032 0.9357 0.081 Uiso 1 1 calc R
H15D H 0.4605 0.6232 0.9648 0.081 Uiso 1 1 calc R

loop_
_atom_site_aniso_label
_atom_site_aniso_U_11
_atom_site_aniso_U_22
_atom_site_aniso_U_33
_atom_site_aniso_U_23
_atom_site_aniso_U_13
_atom_site_aniso_U_12
Cu1 0.0429(4) 0.0318(3) 0.0401(3) 0.0115(2) 0.0018(3) -0.0029(2)
Cl1 0.0426(7) 0.0396(6) 0.0432(7) 0.0054(5) 0.0000(5) 0.0022(5)
N1 0.033(2) 0.040(2) 0.044(2) 0.0133(18) 0.0014(18) -0.0035(18)
C1 0.036(3) 0.031(2) 0.035(2) 0.0038(19) 0.003(2) 0.000(2)
Cl2 0.0735(10) 0.0327(7) 0.0630(8) 0.0159(6) 0.0075(7) -0.0027(6)
C2 0.033(3) 0.034(2) 0.034(2) 0.0062(19) 0.000(2) -0.003(2)
N2 0.040(2) 0.033(2) 0.036(2) 0.0105(16) -0.0004(18) -0.0019(18)
N3 0.042(2) 0.035(2) 0.038(2) 0.0115(17) 0.0039(18) 0.0052(18)
C3 0.037(3) 0.036(3) 0.037(3) 0.013(2) -0.002(2) -0.004(2)
C4 0.045(3) 0.032(2) 0.039(3) 0.009(2) 0.004(2) -0.002(2)
N4 0.038(2) 0.036(2) 0.039(2) 0.0133(17) -0.0021(18) -0.0071(18)
N5 0.043(2) 0.029(2) 0.043(2) 0.0108(17) 0.0009(19) -0.0089(18)
C5 0.044(3) 0.050(3) 0.060(3) 0.026(3) 0.000(3) -0.009(2)
C6 0.034(3) 0.035(3) 0.038(3) 0.006(2) 0.003(2) 0.007(2)
C7 0.045(3) 0.050(3) 0.053(3) 0.014(2) 0.001(3) -0.005(2)
C8 0.048(3) 0.064(4) 0.053(3) 0.014(3) -0.003(3) 0.011(3)
C9 0.061(4) 0.057(3) 0.046(3) 0.018(3) -0.002(3) 0.020(3)
C10 0.055(3) 0.039(3) 0.045(3) 0.015(2) 0.004(3) 0.012(2)
C11 0.038(3) 0.039(3) 0.042(3) 0.006(2) 0.002(2) -0.009(2)
C12 0.040(3) 0.049(3) 0.052(3) 0.009(2) -0.005(2) -0.012(2)
C13 0.040(3) 0.040(3) 0.045(3) 0.009(2) -0.006(2) -0.002(2)
C14 0.052(3) 0.044(3) 0.074(4) 0.014(3) 0.010(3) -0.014(3)
C15 0.048(3) 0.071(4) 0.065(4) 0.033(3) -0.021(3) -0.021(3)
Cu1A 0.0385(4) 0.0396(3) 0.0442(4) 0.0080(3) -0.0077(3) 0.0003(3)
Cl1A 0.0520(8) 0.0419(7) 0.0554(8) 0.0001(6) -0.0021(6) 0.0029(6)
N1A 0.034(2) 0.034(2) 0.046(2) 0.0123(17) -0.0012(18) -0.0013(17)
C1A 0.039(3) 0.030(2) 0.033(2) 0.0035(19) 0.005(2) 0.003(2)
Cl2A 0.0406(8) 0.0665(9) 0.0728(9) 0.0072(7) -0.0110(7) 0.0064(6)
N2A 0.040(2) 0.028(2) 0.038(2) 0.0071(16) -0.0048(17) 0.0003(17)
C2A 0.040(3) 0.025(2) 0.033(2) 0.0032(19) -0.001(2) -0.006(2)
N3A 0.043(2) 0.041(2) 0.035(2) 0.0055(17) -0.0020(18) 0.0090(18)
C3A 0.035(3) 0.031(2) 0.038(2) 0.0144(19) -0.003(2) 0.001(2)
C4A 0.040(3) 0.034(3) 0.038(3) 0.005(2) -0.002(2) 0.002(2)
N4A 0.044(2) 0.032(2) 0.037(2) 0.0084(16) -0.0057(18) -0.0030(18)
N5A 0.037(2) 0.045(2) 0.049(2) 0.0120(19) -0.0081(19) -0.0083(19)
C5A 0.039(3) 0.050(3) 0.056(3) 0.017(2) -0.006(2) -0.005(2)
C6A 0.037(3) 0.030(2) 0.033(2) 0.0057(19) 0.001(2) 0.003(2)
C7A 0.049(3) 0.040(3) 0.046(3) 0.011(2) 0.002(2) 0.005(2)
C8A 0.064(4) 0.040(3) 0.053(3) 0.016(2) 0.011(3) 0.014(3)
C9A 0.064(4) 0.056(3) 0.050(3) 0.017(3) 0.007(3) 0.020(3)
C10A 0.054(3) 0.044(3) 0.049(3) 0.011(2) -0.003(3) 0.012(3)
C11A 0.042(3) 0.045(3) 0.061(3) 0.007(2) -0.005(3) -0.011(2)
C12A 0.046(3) 0.036(3) 0.063(3) 0.013(2) 0.002(3) -0.010(2)
C13A 0.052(3) 0.031(3) 0.043(3) 0.006(2) 0.002(2) -0.003(2)
C14A 0.050(4) 0.071(4) 0.104(5) 0.023(3) -0.023(3) -0.021(3)
C15A 0.059(4) 0.044(3) 0.060(3) 0.017(2) -0.009(3) -0.004(3)

loop_
_atom_type_symbol
_atom_type_description
_atom_type_scat_dispersion_real
_atom_type_scat_dispersion_imag
_atom_type_scat_source
C C 0.0033 0.0016 'International Tables Vol C Tables 4.2.6.8 and 6.1.1.4'
H H 0.0000 0.0000 'International Tables Vol C Tables 4.2.6.8 and 6.1.1.4'
N N 0.0061 0.0033 'International Tables Vol C Tables 4.2.6.8 and 6.1.1.4'
Cl Cl 0.1484 0.1585 'International Tables Vol C Tables 4.2.6.8 and 6.1.1.4'
Cu Cu 0.3201 1.2651 'International Tables Vol C Tables 4.2.6.8 and 6.1.1.4'

loop_
_geom_angle_atom_site_label_1
_geom_angle_atom_site_label_2
_geom_angle_atom_site_label_3
_geom_angle
N2 Cu1 N5 76.94(14)
N2 Cu1 N3 78.08(14)
N5 Cu1 N3 153.22(14)
N2 Cu1 Cl2 157.18(11)
N5 Cu1 Cl2 103.18(10)
N3 Cu1 Cl2 96.14(10)
N2 Cu1 Cl1 98.16(11)
N5 Cu1 Cl1 95.01(11)
N3 Cu1 Cl1 97.92(10)
Cl2 Cu1 Cl1 104.52(5)
C1 N1 C4 115.5(4)
N2 C1 N1 126.1(4)
N2 C1 C6 113.0(4)
N1 C1 C6 120.8(4)
N2 C2 C3 119.6(4)
N2 C2 N4 112.7(4)
C3 C2 N4 127.7(4)
C1 N2 C2 118.8(4)
C1 N2 Cu1 120.3(3)
C2 N2 Cu1 120.8(3)
C10 N3 C6 117.1(4)
C10 N3 Cu1 128.2(3)
C6 N3 Cu1 114.2(3)
C4 C3 C2 117.8(4)
C4 C3 H3 121.1
C2 C3 H3 121.1
N1 C4 C3 122.1(4)
N1 C4 C5 117.4(4)
C3 C4 C5 120.5(4)
C13 N4 N5 110.9(3)
C13 N4 C2 133.1(4)
N5 N4 C2 116.0(3)
C11 N5 N4 105.3(4)
C11 N5 Cu1 141.5(3)
N4 N5 Cu1 112.9(3)
C4 C5 H5A 109.5
C4 C5 H5B 109.5
H5A C5 H5B 109.5
C4 C5 H5C 109.5
H5A C5 H5C 109.5
H5B C5 H5C 109.5
N3 C6 C7 122.7(4)
N3 C6 C1 113.7(4)
C7 C6 C1 123.6(4)
C6 C7 C8 119.4(5)
C6 C7 H7 120.3
C8 C7 H7 120.3
C9 C8 C7 118.0(5)
C9 C8 H8 121.0
C7 C8 H8 121.0
C10 C9 C8 119.3(5)
C10 C9 H9 120.3
C8 C9 H9 120.3
N3 C10 C9 123.5(5)
N3 C10 H10 118.2
C9 C10 H10 118.2
N5 C11 C12 109.8(4)
N5 C11 C14 121.1(4)
C12 C11 C14 129.1(4)
C13 C12 C11 107.4(4)
C13 C12 H12 126.3
C11 C12 H12 126.3
C12 C13 N4 106.5(4)
C12 C13 C15 128.3(4)
N4 C13 C15 125.2(4)
C11 C14 H14A 109.5
C11 C14 H14B 109.5
H14A C14 H14B 109.5
C11 C14 H14C 109.5
H14A C14 H14C 109.5
H14B C14 H14C 109.5
C13 C15 H15C 109.5
C13 C15 H15B 109.5
H15C C15 H15B 109.5
C13 C15 H15A 109.5
H15C C15 H15A 109.5
H15B C15 H15A 109.5
N2A Cu1A N3A 78.36(14)
N2A Cu1A N5A 76.99(14)
N3A Cu1A N5A 151.99(15)
N2A Cu1A Cl2A 161.10(11)
N3A Cu1A Cl2A 97.36(11)
N5A Cu1A Cl2A 101.67(11)
N2A Cu1A Cl1A 96.23(11)
N3A Cu1A Cl1A 99.81(10)
N5A Cu1A Cl1A 95.87(11)
Cl2A Cu1A Cl1A 102.65(5)
C1A N1A C4A 116.4(4)
N1A C1A N2A 125.6(4)
N1A C1A C6A 121.4(4)
N2A C1A C6A 113.0(4)
C2A N2A C1A 118.4(4)
C2A N2A Cu1A 121.3(3)
C1A N2A Cu1A 120.2(3)
N2A C2A C3A 120.7(4)
N2A C2A N4A 112.4(4)
C3A C2A N4A 126.9(4)
C10A N3A C6A 117.6(4)
C10A N3A Cu1A 128.0(3)
C6A N3A Cu1A 114.3(3)
C2A C3A C4A 117.8(4)
C2A C3A H3A 121.1
C4A C3A H3A 121.1
N1A C4A C3A 120.9(4)
N1A C4A C5A 117.8(4)
C3A C4A C5A 121.3(4)
C13A N4A N5A 110.8(4)
C13A N4A C2A 133.4(4)
N5A N4A C2A 115.7(3)
C11A N5A N4A 105.3(4)
C11A N5A Cu1A 141.2(3)
N4A N5A Cu1A 112.0(3)
C4A C5A H5F 109.5
C4A C5A H5E 109.5
H5F C5A H5E 109.5
C4A C5A H5D 109.5
H5F C5A H5D 109.5
H5E C5A H5D 109.5
N3A C6A C7A 122.5(4)
N3A C6A C1A 114.0(4)
C7A C6A C1A 123.6(4)
C8A C7A C6A 119.1(5)
C8A C7A H7A 120.5
C6A C7A H7A 120.5
C9A C8A C7A 118.6(5)
C9A C8A H8A 120.7
C7A C8A H8A 120.7
C8A C9A C10A 120.1(5)
C8A C9A H9A 119.9
C10A C9A H9A 119.9
N3A C10A C9A 122.2(5)
N3A C10A H10A 118.9
C9A C10A H10A 118.9
N5A C11A C12A 110.0(4)
N5A C11A C14A 122.6(5)
C12A C11A C14A 127.4(5)
C13A C12A C11A 107.0(4)
C13A C12A H12A 126.5
C11A C12A H12A 126.5
C12A C13A N4A 106.9(4)
C12A C13A C15A 129.6(4)
N4A C13A C15A 123.5(4)
C11A C14A H14F 109.5
C11A C14A H14E 109.5
H14F C14A H14E 109.5
C11A C14A H14D 109.5
H14F C14A H14D 109.5
H14E C14A H14D 109.5
C13A C15A H15F 109.5
C13A C15A H15E 109.5
H15F C15A H15E 109.5
C13A C15A H15D 109.5
H15F C15A H15D 109.5
H15E C15A H15D 109.5

loop_
_geom_bond_atom_site_label_1
_geom_bond_atom_site_label_2
_geom_bond_distance
Cu1 N2 1.967(3)
Cu1 N5 2.076(4)
Cu1 N3 2.091(4)
Cu1 Cl2 2.2238(12)
Cu1 Cl1 2.4615(12)
N1 C1 1.330(5)
N1 C4 1.352(6)
C1 N2 1.322(5)
C1 C6 1.495(6)
C2 N2 1.336(5)
C2 C3 1.391(6)
C2 N4 1.392(5)
N3 C10 1.335(5)
N3 C6 1.352(5)
C3 C4 1.384(6)
C3 H3 0.9300
C4 C5 1.480(6)
N4 C13 1.369(5)
N4 N5 1.388(5)
N5 C11 1.328(6)
C5 H5A 0.9600
C5 H5B 0.9600
C5 H5C 0.9600
C6 C7 1.353(6)
C7 C8 1.393(7)
C7 H7 0.9300
C8 C9 1.370(7)
C8 H8 0.9300
C9 C10 1.357(7)
C9 H9 0.9300
C10 H10 0.9300
C11 C12 1.417(6)
C11 C14 1.477(6)
C12 C13 1.347(6)
C12 H12 0.9300
C13 C15 1.485(6)
C14 H14A 0.9600
C14 H14B 0.9600
C14 H14C 0.9600
C15 H15C 0.9600
C15 H15B 0.9600
C15 H15A 0.9600
Cu1A N2A 1.957(4)
Cu1A N3A 2.081(4)
Cu1A N5A 2.088(4)
Cu1A Cl2A 2.2245(14)
Cu1A Cl1A 2.4724(13)
N1A C1A 1.321(5)
N1A C4A 1.359(5)
C1A N2A 1.334(5)
C1A C6A 1.480(6)
N2A C2A 1.328(5)
C2A C3A 1.375(6)
C2A N4A 1.408(5)
N3A C10A 1.334(6)
N3A C6A 1.357(5)
C3A C4A 1.399(6)
C3A H3A 0.9300
C4A C5A 1.485(6)
N4A C13A 1.366(5)
N4A N5A 1.384(5)
N5A C11A 1.342(6)
C5A H5F 0.9600
C5A H5E 0.9600
C5A H5D 0.9600
C6A C7A 1.378(6)
C7A C8A 1.378(6)
C7A H7A 0.9300
C8A C9A 1.362(7)
C8A H8A 0.9300
C9A C10A 1.382(7)
C9A H9A 0.9300
C10A H10A 0.9300
C11A C12A 1.409(7)
C11A C14A 1.488(7)
C12A C13A 1.357(6)
C12A H12A 0.9300
C13A C15A 1.475(7)
C14A H14F 0.9600
C14A H14E 0.9600
C14A H14D 0.9600
C15A H15F 0.9600
C15A H15E 0.9600
C15A H15D 0.9600
